data_7226245
loop_
_publ_author_name
'Ershov, Oleg V.'
'Ievlev, Mikhail Yu'
'Belikov, Mikhail Yu'
'Lipin, Konstantin Vladimirovich'
'Naydenova, Anastasiya I.'
'Tafeenko, Viktor'

_publ_section_title
;
 Synthesis and Solid-State Fluorescence of Aryl Substituted
 2-Halogenocinchomeronic Dinitriles
;
_journal_name_full 'RSC Adv.'
_journal_paper_doi 10.1039/C6RA16787J
_journal_year 2016
_chemical_formula_moiety 'C15 H10 Cl N3 O'
_chemical_formula_sum 'C15 H10 Cl N3 O'
_chemical_formula_weight 283.71
_chemical_name_systematic 2-chloro-6-(4-methoxyphenyl)-5-methylpyridine-3,4-dicarbonitrile
_space_group_crystal_system monoclinic
_space_group_IT_number 14
_space_group_name_Hall '-P 2yn'
_space_group_name_H-M_alt 'P 1 21/n 1'
_symmetry_space_group_name_Hall '-P 2yn'
_symmetry_space_group_name_H-M 'P 1 21/n 1'
_atom_sites_solution_hydrogens geom
_audit_creation_method SHELXL-2013
_audit_update_record
;
2016-06-28 deposited with the CCDC.
2016-08-15 downloaded from the CCDC.
;
_cell_angle_alpha 90
_cell_angle_beta 97.236(4)
_cell_angle_gamma 90
_cell_formula_units_Z 8
_cell_length_a 17.6640(9)
_cell_length_b 7.2940(3)
_cell_length_c 21.4071(9)
_cell_measurement_reflns_used 2657
_cell_measurement_temperature 293(2)
_cell_measurement_theta_max 65
_cell_measurement_theta_min 3
_cell_volume 2736.2(2)
_computing_cell_refinement 'STOE X-AREA'
_computing_data_collection 'STOE X-AREA'
_computing_data_reduction 'STOE X-RED'
_computing_structure_refinement 'SHELXL-2013 (Sheldrick, 2013)'
_computing_structure_solution 'SHELXS-97 (Sheldrick, 2008)'
_diffrn_ambient_temperature 295
_diffrn_detector Pilatus100K
_diffrn_detector_area_resol_mean 5.81
_diffrn_detector_type STOE
_diffrn_measured_fraction_theta_full 0.972
_diffrn_measured_fraction_theta_max 0.967
_diffrn_measurement_device_type STOE
_diffrn_measurement_method 'rotation method'
_diffrn_radiation_collimation 'focusing mirrors'
_diffrn_radiation_monochromator none
_diffrn_radiation_polarisn_norm 0
_diffrn_radiation_type 'Cu K\a'
_diffrn_radiation_wavelength 1.54186
_diffrn_reflns_av_R_equivalents 0.0526
_diffrn_reflns_av_unetI/netI 0.0706
_diffrn_reflns_Laue_measured_fraction_full 0.972
_diffrn_reflns_Laue_measured_fraction_max 0.967
_diffrn_reflns_limit_h_max 21
_diffrn_reflns_limit_h_min -19
_diffrn_reflns_limit_k_max 2
_diffrn_reflns_limit_k_min -8
_diffrn_reflns_limit_l_max 25
_diffrn_reflns_limit_l_min -25
_diffrn_reflns_number 18543
_diffrn_reflns_point_group_measured_fraction_full 0.972
_diffrn_reflns_point_group_measured_fraction_max 0.967
_diffrn_reflns_theta_full 67.686
_diffrn_reflns_theta_max 68.150
_diffrn_reflns_theta_min 4.164
_diffrn_source 'Cu GeniX 3D'
_diffrn_source_current 0.600
_diffrn_source_power 0.030
_diffrn_source_voltage 50
_exptl_absorpt_coefficient_mu 2.461
_exptl_absorpt_correction_T_max 0.550
_exptl_absorpt_correction_T_min 0.308
_exptl_absorpt_correction_type multi-scan
_exptl_absorpt_process_details
;
[c.f. r.h. blessing, acta cryst. (1995), a51, 33-38]
;
_exptl_crystal_colour yellow
_exptl_crystal_density_diffrn 1.377
_exptl_crystal_description prism
_exptl_crystal_F_000 1168
_exptl_crystal_size_max .22
_exptl_crystal_size_mid .17
_exptl_crystal_size_min .15
_refine_diff_density_max 0.160
_refine_diff_density_min -0.171
_refine_diff_density_rms 0.039
_refine_ls_extinction_coef 0.00072(5)
_refine_ls_extinction_expression Fc^*^=kFc[1+0.001xFc^2^\l^3^/sin(2\q)]^-1/4^
_refine_ls_extinction_method SHELXL
_refine_ls_goodness_of_fit_ref 0.779
_refine_ls_hydrogen_treatment constr
_refine_ls_matrix_type full
_refine_ls_number_parameters 366
_refine_ls_number_reflns 4835
_refine_ls_number_restraints 0
_refine_ls_restrained_S_all 0.779
_refine_ls_R_factor_all 0.0821
_refine_ls_R_factor_gt 0.0355
_refine_ls_shift/su_max 0.001
_refine_ls_shift/su_mean 0.000
_refine_ls_structure_factor_coef Fsqd
_refine_ls_weighting_details 'w=1/[\s^2^(Fo^2^)+(0.0314P)^2^] where P=(Fo^2^+2Fc^2^)/3'
_refine_ls_weighting_scheme calc
_refine_ls_wR_factor_gt 0.0663
_refine_ls_wR_factor_ref 0.0759
_reflns_Friedel_coverage 0.000
_reflns_number_gt 2603
_reflns_number_total 4835
_reflns_threshold_expression 'I > 2\s(I)'
_cod_data_source_file c6ra16787j2.cif
_cod_data_source_block shelx
_cod_database_code 7226245
_shelx_space_group_comment
;
The symmetry employed for this shelxl refinement is uniquely defined
by the following loop, which should always be used as a source of
symmetry information in preference to the above space-group names.
They are only intended as comments.
;
_shelxl_version_number 2013-4

loop_
_space_group_symop_operation_xyz
'x, y, z'
'-x+1/2, y+1/2, -z+1/2'
'-x, -y, -z'
'x-1/2, -y-1/2, z-1/2'

loop_
_atom_site_label
_atom_site_type_symbol
_atom_site_fract_x
_atom_site_fract_y
_atom_site_fract_z
_atom_site_U_iso_or_equiv
_atom_site_adp_type
_atom_site_occupancy
_atom_site_site_symmetry_order
_atom_site_calc_flag
_atom_site_refinement_flags_posn
_atom_site_refinement_flags_adp
Cl1A Cl 0.48812(3) 0.75984(13) 0.12949(3) 0.0971(3) Uani 1 1 d . .
O1A O 0.79043(8) 0.9472(2) 0.46618(6) 0.0649(5) Uani 1 1 d . .
N1A N 0.61764(9) 0.8332(3) 0.19618(7) 0.0498(5) Uani 1 1 d . .
N2A N 0.54824(13) 0.8052(4) -0.02652(10) 0.0857(7) Uani 1 1 d . .
N3A N 0.76756(14) 0.9333(4) -0.00145(10) 0.0879(8) Uani 1 1 d . .
C2A C 0.58353(12) 0.8157(3) 0.13818(10) 0.0535(6) Uani 1 1 d . .
C3A C 0.61940(12) 0.8396(3) 0.08536(9) 0.0477(6) Uani 1 1 d . .
C4A C 0.69686(12) 0.8840(3) 0.09566(9) 0.0443(5) Uani 1 1 d . .
C5A C 0.73542(11) 0.9065(3) 0.15615(9) 0.0418(5) Uani 1 1 d . .
C6A C 0.69212(11) 0.8765(3) 0.20625(9) 0.0403(5) Uani 1 1 d . .
C7A C 0.57954(13) 0.8203(4) 0.02296(11) 0.0600(7) Uani 1 1 d . .
C8A C 0.73681(13) 0.9110(3) 0.04169(11) 0.0576(6) Uani 1 1 d . .
C9A C 0.81727(12) 0.9668(3) 0.16373(10) 0.0530(6) Uani 1 1 d . .
H9A1 H 0.8498 0.8613 0.1642 0.079 Uiso 1 1 calc R U
H9A2 H 0.8286 1.0328 0.2026 0.079 Uiso 1 1 calc R U
H9A3 H 0.8258 1.0451 0.1292 0.079 Uiso 1 1 calc R U
C10A C 0.72204(11) 0.8963(3) 0.27412(9) 0.0377(5) Uani 1 1 d . .
C11A C 0.79600(11) 0.8470(3) 0.29847(10) 0.0451(5) Uani 1 1 d . .
H11A H 0.8294 0.8044 0.2715 0.054 Uiso 1 1 calc R U
C12A C 0.82071(11) 0.8606(3) 0.36256(10) 0.0473(6) Uani 1 1 d . .
H12A H 0.8701 0.8259 0.3783 0.057 Uiso 1 1 calc R U
C13A C 0.77216(12) 0.9250(3) 0.40243(9) 0.0449(5) Uani 1 1 d . .
C14A C 0.69801(11) 0.9751(3) 0.37926(9) 0.0450(5) Uani 1 1 d . .
H14A H 0.6650 1.0189 0.4064 0.054 Uiso 1 1 calc R U
C15A C 0.67372(11) 0.9595(3) 0.31586(9) 0.0417(5) Uani 1 1 d . .
H15A H 0.6239 0.9919 0.3006 0.050 Uiso 1 1 calc R U
C16A C 0.86013(15) 0.8708(4) 0.49553(12) 0.0778(8) Uani 1 1 d . .
H16A H 0.8601 0.7409 0.4885 0.117 Uiso 1 1 calc R U
H16B H 0.8652 0.8948 0.5400 0.117 Uiso 1 1 calc R U
H16C H 0.9022 0.9254 0.4779 0.117 Uiso 1 1 calc R U
Cl1B Cl 0.18223(4) 0.61334(11) 0.07654(2) 0.0743(2) Uani 1 1 d . .
O1B O 0.53656(7) 0.6988(2) 0.38238(6) 0.0590(4) Uani 1 1 d . .
N1B N 0.23823(9) 0.6486(3) 0.19348(7) 0.0466(5) Uani 1 1 d . .
N2B N -0.02074(12) 0.6770(4) 0.09690(11) 0.0850(7) Uani 1 1 d . .
N3B N -0.02818(12) 0.7555(4) 0.27795(11) 0.0951(8) Uani 1 1 d . .
C2B C 0.17401(12) 0.6498(3) 0.15508(9) 0.0481(6) Uani 1 1 d . .
C3B C 0.10334(11) 0.6767(3) 0.17418(10) 0.0471(5) Uani 1 1 d . .
C4B C 0.10239(11) 0.7093(3) 0.23839(10) 0.0461(5) Uani 1 1 d . .
C5B C 0.16898(11) 0.7128(3) 0.28061(9) 0.0448(5) Uani 1 1 d . .
C6B C 0.23742(11) 0.6780(3) 0.25580(9) 0.0414(5) Uani 1 1 d . .
C7B C 0.03420(14) 0.6760(4) 0.13076(11) 0.0599(6) Uani 1 1 d . .
C8B C 0.02941(14) 0.7375(4) 0.26059(11) 0.0619(7) Uani 1 1 d . .
C9B C 0.16323(12) 0.7593(4) 0.34846(10) 0.0667(7) Uani 1 1 d . .
H9B1 H 0.1184 0.8322 0.3509 0.100 Uiso 1 1 calc R U
H9B2 H 0.2076 0.8271 0.3656 0.100 Uiso 1 1 calc R U
H9B3 H 0.1600 0.6483 0.3721 0.100 Uiso 1 1 calc R U
C10B C 0.31458(10) 0.6761(3) 0.29201(9) 0.0406(5) Uani 1 1 d . .
C11B C 0.32929(11) 0.6309(3) 0.35551(9) 0.0480(6) Uani 1 1 d . .
H11B H 0.2890 0.5968 0.3771 0.058 Uiso 1 1 calc R U
C12B C 0.40221(11) 0.6355(3) 0.38714(9) 0.0503(6) Uani 1 1 d . .
H12B H 0.4106 0.6056 0.4297 0.060 Uiso 1 1 calc R U
C13B C 0.46272(11) 0.6844(3) 0.35588(9) 0.0440(5) Uani 1 1 d . .
C14B C 0.44970(11) 0.7240(3) 0.29191(9) 0.0479(6) Uani 1 1 d . .
H14B H 0.4904 0.7532 0.2701 0.057 Uiso 1 1 calc R U
C15B C 0.37715(11) 0.7200(3) 0.26115(9) 0.0455(5) Uani 1 1 d . .
H15B H 0.3692 0.7475 0.2184 0.055 Uiso 1 1 calc R U
C16B C 0.55289(14) 0.6763(4) 0.44876(10) 0.0778(8) Uani 1 1 d . .
H16D H 0.5217 0.7586 0.4695 0.117 Uiso 1 1 calc R U
H16E H 0.6058 0.7028 0.4618 0.117 Uiso 1 1 calc R U
H16F H 0.5422 0.5522 0.4598 0.117 Uiso 1 1 calc R U

loop_
_atom_site_aniso_label
_atom_site_aniso_U_11
_atom_site_aniso_U_22
_atom_site_aniso_U_33
_atom_site_aniso_U_23
_atom_site_aniso_U_13
_atom_site_aniso_U_12
Cl1A 0.0497(4) 0.1913(9) 0.0489(4) -0.0008(4) 0.0006(3) -0.0352(4)
O1A 0.0607(10) 0.0887(14) 0.0416(9) -0.0014(8) -0.0087(7) 0.0137(9)
N1A 0.0391(11) 0.0707(15) 0.0395(10) 0.0018(9) 0.0045(8) -0.0066(9)
N2A 0.0855(16) 0.122(2) 0.0475(13) -0.0007(13) 0.0016(11) 0.0057(14)
N3A 0.0919(17) 0.119(2) 0.0578(13) -0.0051(13) 0.0303(13) -0.0188(15)
C2A 0.0456(13) 0.0729(19) 0.0419(13) 0.0007(11) 0.0055(10) -0.0061(12)
C3A 0.0502(14) 0.0551(17) 0.0382(12) 0.0012(10) 0.0075(10) 0.0008(11)
C4A 0.0512(14) 0.0400(15) 0.0445(12) 0.0026(10) 0.0170(10) 0.0033(10)
C5A 0.0441(12) 0.0381(14) 0.0447(12) -0.0002(10) 0.0111(9) 0.0023(10)
C6A 0.0385(12) 0.0405(14) 0.0427(12) 0.0016(9) 0.0085(9) -0.0013(10)
C7A 0.0603(15) 0.077(2) 0.0428(14) 0.0016(12) 0.0085(12) 0.0063(13)
C8A 0.0609(15) 0.0659(19) 0.0475(13) -0.0013(12) 0.0131(12) -0.0046(12)
C9A 0.0465(13) 0.0570(17) 0.0580(13) -0.0011(11) 0.0172(10) -0.0087(11)
C10A 0.0336(11) 0.0391(14) 0.0408(11) 0.0006(9) 0.0071(9) -0.0027(9)
C11A 0.0358(12) 0.0460(16) 0.0542(13) -0.0020(10) 0.0090(10) 0.0011(10)
C12A 0.0340(11) 0.0522(17) 0.0538(13) 0.0005(11) -0.0016(10) 0.0024(10)
C13A 0.0443(13) 0.0467(15) 0.0426(12) -0.0005(10) 0.0007(10) -0.0005(10)
C14A 0.0398(13) 0.0535(16) 0.0424(12) -0.0003(10) 0.0077(9) 0.0030(10)
C15A 0.0333(11) 0.0479(15) 0.0439(12) 0.0026(10) 0.0047(9) 0.0010(9)
C16A 0.0707(18) 0.089(2) 0.0658(16) -0.0015(14) -0.0242(13) 0.0097(15)
Cl1B 0.0679(4) 0.1155(6) 0.0374(3) 0.0056(3) -0.0020(3) 0.0107(4)
O1B 0.0361(8) 0.0944(14) 0.0442(8) -0.0008(8) -0.0044(6) -0.0019(8)
N1B 0.0402(10) 0.0609(14) 0.0383(10) 0.0030(8) 0.0029(8) 0.0032(8)
N2B 0.0529(14) 0.113(2) 0.0818(15) 0.0151(13) -0.0185(12) -0.0092(13)
N3B 0.0373(13) 0.148(3) 0.1013(18) -0.0129(16) 0.0137(12) 0.0009(13)
C2B 0.0445(14) 0.0571(17) 0.0409(12) 0.0065(10) -0.0021(10) 0.0016(11)
C3B 0.0348(12) 0.0526(16) 0.0515(13) 0.0078(10) -0.0038(10) -0.0028(10)
C4B 0.0319(12) 0.0528(16) 0.0537(13) 0.0042(11) 0.0052(10) -0.0029(10)
C5B 0.0337(12) 0.0552(16) 0.0463(12) -0.0014(10) 0.0072(9) -0.0039(10)
C6B 0.0362(12) 0.0460(15) 0.0422(12) 0.0024(9) 0.0060(9) 0.0008(9)
C7B 0.0464(15) 0.0701(19) 0.0610(15) 0.0069(12) -0.0012(12) -0.0051(12)
C8B 0.0363(14) 0.081(2) 0.0670(15) -0.0027(13) 0.0015(11) -0.0039(12)
C9B 0.0389(13) 0.110(2) 0.0527(14) -0.0173(13) 0.0102(10) 0.0019(13)
C10B 0.0325(11) 0.0502(15) 0.0392(11) -0.0017(10) 0.0051(9) 0.0009(9)
C11B 0.0373(12) 0.0672(18) 0.0406(12) 0.0067(11) 0.0090(9) 0.0036(11)
C12B 0.0410(13) 0.0725(18) 0.0372(11) 0.0062(11) 0.0041(10) 0.0049(11)
C13B 0.0333(12) 0.0556(16) 0.0423(12) -0.0040(10) 0.0015(9) 0.0015(10)
C14B 0.0354(12) 0.0690(17) 0.0403(12) 0.0012(10) 0.0089(9) -0.0046(11)
C15B 0.0372(12) 0.0634(17) 0.0363(11) -0.0005(10) 0.0054(9) -0.0001(10)
C16B 0.0581(16) 0.127(3) 0.0443(14) -0.0007(14) -0.0078(11) 0.0002(15)

loop_
_atom_type_symbol
_atom_type_description
_atom_type_scat_dispersion_real
_atom_type_scat_dispersion_imag
_atom_type_scat_source
C C 0.0181 0.0091 'International Tables Vol C Tables 4.2.6.8 and 6.1.1.4'
H H 0.0000 0.0000 'International Tables Vol C Tables 4.2.6.8 and 6.1.1.4'
Cl Cl 0.3639 0.7018 'International Tables Vol C Tables 4.2.6.8 and 6.1.1.4'
N N 0.0311 0.0180 'International Tables Vol C Tables 4.2.6.8 and 6.1.1.4'
O O 0.0492 0.0322 'International Tables Vol C Tables 4.2.6.8 and 6.1.1.4'

loop_
_geom_angle_atom_site_label_1
_geom_angle_atom_site_label_2
_geom_angle_atom_site_label_3
_geom_angle
C13A O1A C16A 118.37(17)
C2A N1A C6A 119.77(16)
N1A C2A C3A 124.06(19)
N1A C2A Cl1A 116.77(15)
C3A C2A Cl1A 119.17(16)
C2A C3A C4A 116.31(18)
C2A C3A C7A 122.0(2)
C4A C3A C7A 121.69(18)
C5A C4A C3A 121.88(17)
C5A C4A C8A 119.80(19)
C3A C4A C8A 118.30(18)
C4A C5A C6A 116.07(18)
C4A C5A C9A 119.09(17)
C6A C5A C9A 124.79(18)
N1A C6A C5A 121.89(17)
N1A C6A C10A 113.54(16)
C5A C6A C10A 124.53(18)
N2A C7A C3A 179.7(3)
N3A C8A C4A 179.1(3)
C15A C10A C11A 117.94(17)
C15A C10A C6A 119.22(17)
C11A C10A C6A 122.78(17)
C12A C11A C10A 120.98(19)
C13A C12A C11A 119.80(19)
C12A C13A O1A 125.04(19)
C12A C13A C14A 120.30(19)
O1A C13A C14A 114.66(18)
C15A C14A C13A 119.55(18)
C14A C15A C10A 121.42(19)
C13B O1B C16B 118.08(16)
C2B N1B C6B 120.01(16)
N1B C2B C3B 123.98(18)
N1B C2B Cl1B 115.87(15)
C3B C2B Cl1B 120.15(16)
C2B C3B C4B 116.14(17)
C2B C3B C7B 122.39(19)
C4B C3B C7B 121.46(18)
C5B C4B C3B 121.92(17)
C5B C4B C8B 120.04(19)
C3B C4B C8B 118.04(18)
C4B C5B C6B 116.68(17)
C4B C5B C9B 118.46(17)
C6B C5B C9B 124.83(18)
N1B C6B C5B 121.22(17)
N1B C6B C10B 113.03(15)
C5B C6B C10B 125.70(17)
N2B C7B C3B 179.2(3)
N3B C8B C4B 178.4(3)
C11B C10B C15B 117.12(18)
C11B C10B C6B 124.06(17)
C15B C10B C6B 118.82(17)
C12B C11B C10B 121.49(18)
C13B C12B C11B 120.13(19)
O1B C13B C12B 125.43(18)
O1B C13B C14B 115.20(17)
C12B C13B C14B 119.36(18)
C15B C14B C13B 119.96(18)
C14B C15B C10B 121.88(18)

loop_
_geom_bond_atom_site_label_1
_geom_bond_atom_site_label_2
_geom_bond_distance
Cl1A C2A 1.721(2)
O1A C13A 1.372(2)
O1A C16A 1.423(3)
N1A C2A 1.316(3)
N1A C6A 1.344(2)
N2A C7A 1.137(3)
N3A C8A 1.140(3)
C2A C3A 1.375(3)
C3A C4A 1.396(3)
C3A C7A 1.436(3)
C4A C5A 1.395(3)
C4A C8A 1.441(3)
C5A C6A 1.411(3)
C5A C9A 1.500(3)
C6A C10A 1.489(3)
C10A C15A 1.390(3)
C10A C11A 1.391(3)
C11A C12A 1.390(3)
C12A C13A 1.367(3)
C13A C14A 1.390(3)
C14A C15A 1.376(3)
Cl1B C2B 1.726(2)
O1B C13B 1.359(2)
O1B C16B 1.423(3)
N1B C2B 1.314(2)
N1B C6B 1.353(2)
N2B C7B 1.136(3)
N3B C8B 1.134(3)
C2B C3B 1.376(3)
C3B C4B 1.397(3)
C3B C7B 1.439(3)
C4B C5B 1.390(3)
C4B C8B 1.444(3)
C5B C6B 1.404(3)
C5B C9B 1.507(3)
C6B C10B 1.481(3)
C10B C11B 1.391(3)
C10B C15B 1.395(3)
C11B C12B 1.378(3)
C12B C13B 1.377(3)
C13B C14B 1.390(3)
C14B C15B 1.365(3)
